data_9016205
loop_
_publ_author_name
'Averbuch-Pouchot, M. T.'

_publ_section_title
;
 Structure du tris(chromato)arsenate de diammonium-hydrogene, (NH4)2HCr3AsO13:
 mise en evidence d'un nouvel anion (Cr3AsO13)^3-^
;
_journal_issue 11
_journal_name_full 'Acta Crystallographica, Section B'
_journal_page_first 3350
_journal_page_last 3351
_journal_paper_doi 10.1107/S0567740878010894
_journal_volume 34
_journal_year 1978
_chemical_formula_sum 'As Cr3 N2 O13'
_space_group_IT_number 14
_symmetry_space_group_name_Hall '-P 2ybc'
_symmetry_space_group_name_H-M 'P 1 21/c 1'
_cell_angle_alpha 90
_cell_angle_beta 93.12
_cell_angle_gamma 90
_cell_length_a 14.02
_cell_length_b 9.49
_cell_length_c 9.57
_cell_formula_units_Z 4
_cell_volume 1271.399
_database_code_amcsd 0015979
_exptl_crystal_density_diffrn 2.439
_cod_duplicate_entry 1008032
_cod_original_formula_sum 'N2 As Cr3 O13'
_cod_database_code 9016205
_amcsd_formula_title (NH4)2HCr3AsO13

loop_
_space_group_symop_operation_xyz
x,y,z
x,1/2-y,1/2+z
-x,1/2+y,1/2-z
-x,-y,-z

loop_
_atom_site_label
_atom_site_fract_x
_atom_site_fract_y
_atom_site_fract_z
N1 0.36010 0.16800 0.48670
N2 0.03860 0.30660 0.30960
As1 0.31450 0.78414 0.04409
Cr1 0.14424 0.57111 0.04849
Cr2 0.48282 0.56350 0.71163
Cr3 0.19377 0.06337 0.10580
O1 0.31120 0.66550 0.37340
O2 0.27420 0.61730 0.04590
O3 0.42790 0.78580 0.11230
O4 0.24520 0.88600 0.13970
O5 0.13600 0.41100 -0.00590
O6 0.08270 0.81960 0.45380
O7 0.10990 0.57870 0.20460
O8 0.40260 0.42200 0.29630
O9 0.45380 0.92570 0.37100
O10 0.44510 0.08080 0.14280
O11 0.08000 0.05680 0.11560
O12 0.22060 0.39170 0.45010
O13 0.24060 0.17350 0.21630

loop_
_cod_related_entry_id
_cod_related_entry_database
_cod_related_entry_code
1 AMCSD 0015979
